data_7718338
loop_
_publ_author_name
'Malik, Suvamoy'
'Brand&#xe3;o, Paula'
'Benmansour, Samia'
'G&#xf3;mez-Garc&#xed;a, Carlos J'
'Saha, Amrita'

_publ_section_title
;
 Modulation of the spin crossover behaviour in four manganese(III)
 complexes through cation-anion interactions.
;
_journal_issue 16
_journal_name_full 'Dalton transactions (Cambridge, England : 2003)'
_journal_page_first 6645
_journal_page_last 6652
_journal_paper_doi 10.1039/d5dt00238a
_journal_volume 54
_journal_year 2025
_chemical_formula_moiety 'C30 H40 Mn N4 O4, B F4'
_chemical_formula_sum 'C30 H40 B F4 Mn N4 O4'
_chemical_formula_weight 662.41
_space_group_crystal_system orthorhombic
_space_group_IT_number 45
_space_group_name_Hall 'I 2 -2c'
_space_group_name_H-M_alt 'I b a 2'
_atom_sites_solution_hydrogens geom
_audit_creation_date 2024-09-28
_audit_creation_method
;
Olex2 1.5-alpha
(compiled 2024.02.16 svn.r378c4104 for OlexSys, GUI svn.r6928)
;
_audit_update_record
;
2025-01-17 deposited with the CCDC.	2025-03-17 downloaded from the CCDC.
;
_cell_angle_alpha 90
_cell_angle_beta 90
_cell_angle_gamma 90
_cell_formula_units_Z 4
_cell_length_a 8.4803(6)
_cell_length_b 20.3891(12)
_cell_length_c 18.8580(16)
_cell_measurement_reflns_used 464
_cell_measurement_temperature 398.15
_cell_measurement_theta_max 27.104
_cell_measurement_theta_min 1.872
_cell_volume 3260.7(4)
_computing_molecular_graphics 'Olex2 1.5-alpha (Dolomanov et al., 2009)'
_computing_publication_material 'Olex2 1.5-alpha (Dolomanov et al., 2009)'
_computing_structure_refinement 'SHELXL 2018/3 (Sheldrick, 2015)'
_diffrn_ambient_temperature 398.15
_diffrn_measured_fraction_theta_full 0.999
_diffrn_measured_fraction_theta_max 0.725
_diffrn_measurement_device_type CCD
_diffrn_measurement_method 'omega and phi scans'
_diffrn_radiation_type MoK\a
_diffrn_radiation_wavelength 0.71073
_diffrn_reflns_av_R_equivalents 0.0554
_diffrn_reflns_av_unetI/netI 0.0456
_diffrn_reflns_Laue_measured_fraction_full 0.999
_diffrn_reflns_Laue_measured_fraction_max 0.725
_diffrn_reflns_limit_h_max 10
_diffrn_reflns_limit_h_min -10
_diffrn_reflns_limit_k_max 25
_diffrn_reflns_limit_k_min -25
_diffrn_reflns_limit_l_max 23
_diffrn_reflns_limit_l_min -17
_diffrn_reflns_number 10471
_diffrn_reflns_point_group_measured_fraction_full 0.841
_diffrn_reflns_point_group_measured_fraction_max 0.591
_diffrn_reflns_theta_full 25.242
_diffrn_reflns_theta_max 29.593
_diffrn_reflns_theta_min 1.998
_diffrn_source 'fine-focus sealed tube'
_exptl_absorpt_coefficient_mu 0.468
_exptl_absorpt_correction_type multi-scan
_exptl_absorpt_process_details sadabs
_exptl_crystal_colour BROWN
_exptl_crystal_density_diffrn 1.349
_exptl_crystal_description BLOCK
_exptl_crystal_F_000 1384
_exptl_crystal_size_max 0.28
_exptl_crystal_size_mid 0.12
_exptl_crystal_size_min 0.03
_exptl_transmission_factor_max 0.998
_exptl_transmission_factor_min 0.992
_refine_diff_density_max 0.281
_refine_diff_density_min -0.205
_refine_diff_density_rms 0.051
_refine_ls_abs_structure_details
;
 Flack x determined using 695 quotients [(I+)-(I-)]/[(I+)+(I-)]
 (Parsons, Flack and Wagner, Acta Cryst. B69 (2013) 249-259).
;
_refine_ls_abs_structure_Flack -0.04(2)
_refine_ls_extinction_method none
_refine_ls_goodness_of_fit_ref 1.088
_refine_ls_hydrogen_treatment constr
_refine_ls_matrix_type full
_refine_ls_number_parameters 206
_refine_ls_number_reflns 2714
_refine_ls_number_restraints 7
_refine_ls_restrained_S_all 1.238
_refine_ls_R_factor_all 0.0633
_refine_ls_R_factor_gt 0.0462
_refine_ls_shift/su_max 0.000
_refine_ls_shift/su_mean 0.000
_refine_ls_structure_factor_coef Fsqd
_refine_ls_weighting_details 'w=1/[\s^2^(Fo^2^)+(0.0773P)^2^] where P=(Fo^2^+2Fc^2^)/3'
_refine_ls_weighting_scheme calc
_refine_ls_wR_factor_gt 0.1254
_refine_ls_wR_factor_ref 0.1338
_reflns_Friedel_coverage 0.583
_reflns_Friedel_fraction_full 0.671
_reflns_Friedel_fraction_max 0.449
_reflns_number_gt 2040
_reflns_number_total 2714
_reflns_threshold_expression 'I > 2\s(I)'
_cod_data_source_file d5dt00238a2.cif
_cod_data_source_block complex2_398
_cod_depositor_comments 'Adding full bibliography for 7718333--7718340.cif.'
_cod_database_code 7718338
_shelx_shelxl_version_number 2018/3
_shelx_space_group_comment
;
The symmetry employed for this shelxl refinement is uniquely defined
by the following loop, which should always be used as a source of
symmetry information in preference to the above space-group names.
They are only intended as comments.
;
_shelx_estimated_absorpt_t_max 0.986
_shelx_estimated_absorpt_t_min 0.880
_olex2_refinement_description
;
1. Fixed Uiso
 At 1.2 times of:
  All C(H) groups, All C(H,H) groups, All N(H) groups
 At 1.5 times of:
  All C(H,H,H) groups
2. Restrained distances
 F1-F2 \\sim F1-F6 \\sim F2-F6
 with sigma of 0.02
 B3-F1 \\sim B3-F2 \\sim B3-F6
 with sigma of 0.01
3. Others
 Fixed Sof: F6(0.5)
4.a Ternary CH refined with riding coordinates:
 N2(H2)
4.b Secondary CH2 refined with riding coordinates:
 C12(H12A,H12B), C13(H13A,H13B), C14(H14A,H14B), C15(H15A,H15B), C8(H8A,H8B)
4.c Aromatic/amide H refined with riding coordinates:
 C3(H3), C5(H5), C9(H9), C11(H11)
4.d X=CH2 refined with riding coordinates:
 C10(H10A,H10B)
4.e Idealised Me refined as rotating group:
 C7(H7A,H7B,H7C)
;
_olex2_submission_special_instructions 'No special instructions were received'

loop_
_space_group_symop_operation_xyz
'x, y, z'
'-x, -y, z'
'x+1/2, -y+1/2, z'
'-x+1/2, y+1/2, z'
'x+1/2, y+1/2, z+1/2'
'-x+1/2, -y+1/2, z+1/2'
'x+1, -y+1, z+1/2'
'-x+1, y+1, z+1/2'

loop_
_atom_site_label
_atom_site_type_symbol
_atom_site_fract_x
_atom_site_fract_y
_atom_site_fract_z
_atom_site_U_iso_or_equiv
_atom_site_adp_type
_atom_site_occupancy
_atom_site_site_symmetry_order
_atom_site_calc_flag
_atom_site_refinement_flags_posn
_atom_site_refinement_flags_adp
_atom_site_refinement_flags_occupancy
_atom_site_disorder_assembly
_atom_site_disorder_group
Mn1 Mn 0.500000 0.000000 0.33464(10) 0.0621(3) Uani 1 2 d S T P . .
O1 O 0.6357(3) 0.07259(12) 0.3383(2) 0.0694(8) Uani 1 1 d . . . . .
O2 O 0.7207(5) 0.19999(15) 0.3476(3) 0.0927(13) Uani 1 1 d . . . . .
N1 N 0.6513(5) -0.0414(2) 0.2648(3) 0.0760(13) Uani 1 1 d . . . . .
N2 N 0.6217(6) -0.0459(2) 0.4167(3) 0.0805(14) Uani 1 1 d . . . . .
H2 H 0.721681 -0.022343 0.422589 0.097 Uiso 1 1 calc R U . . .
C1 C 0.7195(6) 0.0970(2) 0.2863(3) 0.0624(12) Uani 1 1 d . . . . .
C2 C 0.7686(7) 0.1632(2) 0.2902(3) 0.0751(15) Uani 1 1 d . . . . .
C3 C 0.8565(8) 0.1913(3) 0.2386(4) 0.0912(19) Uani 1 1 d . . . . .
H3 H 0.886305 0.234994 0.243088 0.109 Uiso 1 1 calc R U . . .
C4 C 0.9045(7) 0.1554(3) 0.1775(4) 0.0913(17) Uani 1 1 d . . . . .
C5 C 0.8607(7) 0.0914(3) 0.1736(3) 0.0875(16) Uani 1 1 d . . . . .
H5 H 0.892506 0.066600 0.134705 0.105 Uiso 1 1 calc R U . . .
C6 C 0.7682(6) 0.0612(2) 0.2269(3) 0.0726(14) Uani 1 1 d . . . . .
C7 C 0.8133(13) 0.1901(5) 0.4097(5) 0.131(3) Uani 1 1 d . . . . .
H7A H 0.918713 0.205531 0.401489 0.196 Uiso 1 1 calc R U . . .
H7B H 0.816013 0.144207 0.421026 0.196 Uiso 1 1 calc R U . . .
H7C H 0.767666 0.213916 0.448550 0.196 Uiso 1 1 calc R U . . .
C9 C 0.9496(15) 0.2423(6) 0.0906(6) 0.169(4) Uani 1 1 d . . . . .
H9 H 0.868128 0.231772 0.059602 0.203 Uiso 1 1 calc R U . . .
C10 C 0.9772(13) 0.3042(5) 0.0912(9) 0.159(4) Uani 1 1 d . . . . .
H10A H 1.056170 0.321055 0.120100 0.191 Uiso 1 1 calc R U . . .
H10B H 0.918172 0.332162 0.062646 0.191 Uiso 1 1 calc R U . . .
C11 C 0.7450(8) -0.0089(3) 0.2247(3) 0.0824(16) Uani 1 1 d . . . . .
H11 H 0.802782 -0.032466 0.191393 0.099 Uiso 1 1 calc R U . . .
C12 C 0.6761(8) -0.1127(3) 0.2710(5) 0.093(2) Uani 1 1 d . . . . .
H12A H 0.740881 -0.128029 0.231941 0.111 Uiso 1 1 calc R U . . .
H12B H 0.575413 -0.135231 0.268661 0.111 Uiso 1 1 calc R U . . .
C13 C 0.7566(7) -0.1280(2) 0.3409(6) 0.103(2) Uani 1 1 d . . . . .
H13A H 0.788594 -0.173678 0.340334 0.124 Uiso 1 1 calc R U . . .
H13B H 0.851692 -0.101706 0.344013 0.124 Uiso 1 1 calc R U . . .
C14 C 0.6612(9) -0.1164(3) 0.4058(5) 0.097(2) Uani 1 1 d . . . . .
H14A H 0.719194 -0.132201 0.446720 0.116 Uiso 1 1 calc R U . . .
H14B H 0.564157 -0.141383 0.402575 0.116 Uiso 1 1 calc R U . . .
C15 C 0.5299(8) -0.0351(3) 0.4811(4) 0.0946(19) Uani 1 1 d . . . . .
H15A H 0.595265 -0.042701 0.522513 0.114 Uiso 1 1 calc R U . . .
H15B H 0.441697 -0.065347 0.482660 0.114 Uiso 1 1 calc R U . . .
C8 C 1.0081(12) 0.1881(5) 0.1234(5) 0.140(3) Uani 1 1 d . . . . .
H8A H 1.106076 0.200218 0.146506 0.168 Uiso 1 1 calc R U . . .
H8B H 1.033666 0.156008 0.087207 0.168 Uiso 1 1 calc R U . . .
F1 F 0.8735(8) 0.0196(5) 0.5302(4) 0.206(3) Uani 1 1 d D . . . .
F2 F 1.000000 0.000000 0.4262(6) 0.225(6) Uani 1 2 d DS T P . .
B3 B 1.000000 0.000000 0.4961(6) 0.156(9) Uani 1 2 d DS T P . .
F6 F 0.9376(16) -0.0647(5) 0.4978(6) 0.169(4) Uani 0.5 1 d D . P . .

loop_
_atom_site_aniso_label
_atom_site_aniso_U_11
_atom_site_aniso_U_22
_atom_site_aniso_U_33
_atom_site_aniso_U_23
_atom_site_aniso_U_13
_atom_site_aniso_U_12
Mn1 0.0762(5) 0.0325(4) 0.0775(7) 0.000 0.000 -0.0038(3)
O1 0.0867(18) 0.0431(13) 0.078(2) -0.006(2) 0.018(2) -0.0113(13)
O2 0.121(3) 0.0451(15) 0.112(4) -0.016(2) 0.031(3) -0.0052(17)
N1 0.087(3) 0.046(2) 0.095(4) -0.014(2) 0.007(3) -0.002(2)
N2 0.097(3) 0.048(3) 0.097(4) 0.002(2) -0.011(3) -0.013(2)
C1 0.074(3) 0.044(2) 0.070(3) 0.001(2) 0.010(3) -0.004(2)
C2 0.091(3) 0.044(2) 0.091(4) 0.003(3) 0.011(3) -0.002(2)
C3 0.109(4) 0.053(3) 0.112(5) 0.013(3) 0.029(4) -0.004(3)
C4 0.104(4) 0.073(4) 0.097(4) 0.010(4) 0.029(4) -0.003(3)
C5 0.114(4) 0.071(3) 0.078(4) -0.004(3) 0.018(4) 0.006(3)
C6 0.081(3) 0.053(3) 0.084(4) -0.006(3) 0.014(3) -0.006(2)
C7 0.183(8) 0.099(6) 0.110(7) -0.026(5) 0.017(6) -0.014(5)
C9 0.181(8) 0.175(10) 0.153(8) 0.056(9) 0.096(8) 0.012(8)
C10 0.170(8) 0.113(6) 0.194(11) 0.062(9) 0.027(7) -0.017(6)
C11 0.097(4) 0.061(3) 0.089(4) -0.021(3) 0.016(3) 0.001(3)
C12 0.099(4) 0.045(3) 0.134(6) -0.022(4) 0.007(5) 0.003(3)
C13 0.103(4) 0.045(2) 0.163(6) 0.002(5) -0.009(7) 0.006(2)
C14 0.113(5) 0.050(4) 0.128(6) 0.013(4) -0.040(5) 0.000(3)
C15 0.119(5) 0.080(4) 0.085(5) 0.009(3) -0.014(4) -0.029(4)
C8 0.172(8) 0.114(6) 0.134(7) 0.041(6) 0.058(6) 0.001(5)
F1 0.140(4) 0.286(9) 0.193(6) 0.010(6) 0.017(5) -0.006(5)
F2 0.252(12) 0.288(14) 0.134(9) 0.000 0.000 -0.080(9)
B3 0.084(8) 0.29(3) 0.090(11) 0.000 0.000 -0.093(13)
F6 0.171(9) 0.182(11) 0.155(10) 0.022(9) -0.051(8) -0.045(10)

loop_
_atom_type_symbol
_atom_type_description
_atom_type_scat_dispersion_real
_atom_type_scat_dispersion_imag
_atom_type_scat_source
C C 0.0033 0.0016 'International Tables Vol C Tables 4.2.6.8 and 6.1.1.4'
H H 0.0000 0.0000 'International Tables Vol C Tables 4.2.6.8 and 6.1.1.4'
B B 0.0013 0.0007 'International Tables Vol C Tables 4.2.6.8 and 6.1.1.4'
F F 0.0171 0.0103 'International Tables Vol C Tables 4.2.6.8 and 6.1.1.4'
Mn Mn 0.3368 0.7283 'International Tables Vol C Tables 4.2.6.8 and 6.1.1.4'
N N 0.0061 0.0033 'International Tables Vol C Tables 4.2.6.8 and 6.1.1.4'
O O 0.0106 0.0060 'International Tables Vol C Tables 4.2.6.8 and 6.1.1.4'

loop_
_geom_angle_atom_site_label_1
_geom_angle_atom_site_label_2
_geom_angle_atom_site_label_3
_geom_angle
_geom_angle_site_symmetry_1
_geom_angle_site_symmetry_3
_geom_angle_publ_flag
O1 Mn1 O1 175.8(3) 2_655 . ?
O1 Mn1 N1 94.81(18) . 2_655 ?
O1 Mn1 N1 87.95(18) . . ?
O1 Mn1 N1 87.95(18) 2_655 2_655 ?
O1 Mn1 N1 94.81(18) 2_655 . ?
O1 Mn1 N2 91.30(19) 2_655 2_655 ?
O1 Mn1 N2 91.30(19) . . ?
O1 Mn1 N2 85.55(18) . 2_655 ?
O1 Mn1 N2 85.55(18) 2_655 . ?
N1 Mn1 N1 98.7(3) 2_655 . ?
N1 Mn1 N2 88.98(18) . . ?
N1 Mn1 N2 170.3(2) . 2_655 ?
N1 Mn1 N2 88.97(18) 2_655 2_655 ?
N1 Mn1 N2 170.3(2) 2_655 . ?
N2 Mn1 N2 84.0(3) 2_655 . ?
C1 O1 Mn1 127.3(3) . . ?
C2 O2 C7 114.0(5) . . ?
C11 N1 Mn1 124.2(4) . . ?
C11 N1 C12 118.0(5) . . ?
C12 N1 Mn1 116.8(4) . . ?
Mn1 N2 H2 107.1 . . ?
C14 N2 Mn1 116.3(4) . . ?
C14 N2 H2 107.1 . . ?
C15 N2 Mn1 106.7(4) . . ?
C15 N2 H2 107.1 . . ?
C15 N2 C14 112.3(5) . . ?
O1 C1 C2 119.0(4) . . ?
O1 C1 C6 124.2(4) . . ?
C6 C1 C2 116.9(4) . . ?
O2 C2 C1 118.3(5) . . ?
C3 C2 O2 119.8(4) . . ?
C3 C2 C1 121.9(5) . . ?
C2 C3 H3 119.3 . . ?
C2 C3 C4 121.5(5) . . ?
C4 C3 H3 119.3 . . ?
C3 C4 C8 119.2(6) . . ?
C5 C4 C3 117.3(5) . . ?
C5 C4 C8 123.3(7) . . ?
C4 C5 H5 119.0 . . ?
C4 C5 C6 122.0(5) . . ?
C6 C5 H5 119.0 . . ?
C1 C6 C5 120.4(4) . . ?
C1 C6 C11 119.9(5) . . ?
C5 C6 C11 119.0(5) . . ?
O2 C7 H7A 109.5 . . ?
O2 C7 H7B 109.5 . . ?
O2 C7 H7C 109.5 . . ?
H7A C7 H7B 109.5 . . ?
H7A C7 H7C 109.5 . . ?
H7B C7 H7C 109.5 . . ?
C10 C9 H9 111.6 . . ?
C10 C9 C8 136.8(15) . . ?
C8 C9 H9 111.6 . . ?
C9 C10 H10A 120.0 . . ?
C9 C10 H10B 120.0 . . ?
H10A C10 H10B 120.0 . . ?
N1 C11 C6 125.4(5) . . ?
N1 C11 H11 117.3 . . ?
C6 C11 H11 117.3 . . ?
N1 C12 H12A 109.7 . . ?
N1 C12 H12B 109.7 . . ?
N1 C12 C13 109.6(5) . . ?
H12A C12 H12B 108.2 . . ?
C13 C12 H12A 109.7 . . ?
C13 C12 H12B 109.7 . . ?
C12 C13 H13A 108.3 . . ?
C12 C13 H13B 108.3 . . ?
H13A C13 H13B 107.4 . . ?
C14 C13 C12 116.0(5) . . ?
C14 C13 H13A 108.3 . . ?
C14 C13 H13B 108.3 . . ?
N2 C14 H14A 109.0 . . ?
N2 C14 H14B 109.0 . . ?
C13 C14 N2 112.9(6) . . ?
C13 C14 H14A 109.0 . . ?
C13 C14 H14B 109.0 . . ?
H14A C14 H14B 107.8 . . ?
N2 C15 C15 108.7(4) . 2_655 ?
N2 C15 H15A 110.0 . . ?
N2 C15 H15B 110.0 . . ?
C15 C15 H15A 110.0 2_655 . ?
C15 C15 H15B 110.0 2_655 . ?
H15A C15 H15B 108.3 . . ?
C4 C8 H8A 108.0 . . ?
C4 C8 H8B 108.0 . . ?
C9 C8 C4 117.1(7) . . ?
C9 C8 H8A 108.0 . . ?
C9 C8 H8B 108.0 . . ?
H8A C8 H8B 107.3 . . ?
F1 B3 F1 121.3(11) 2_755 . ?
F1 B3 F2 119.4(5) 2_755 . ?
F1 B3 F2 119.4(5) . . ?
F1 B3 F6 88.1(6) 2_755 2_755 ?
F1 B3 F6 88.2(6) . . ?
F1 B3 F6 90.5(6) . 2_755 ?
F1 B3 F6 90.6(6) 2_755 . ?
F2 B3 F6 91.3(6) . 2_755 ?
F2 B3 F6 91.3(6) . . ?
F6 B3 F6 177.4(12) 2_755 . ?

loop_
_geom_bond_atom_site_label_1
_geom_bond_atom_site_label_2
_geom_bond_distance
_geom_bond_site_symmetry_2
_geom_bond_publ_flag
Mn1 O1 1.876(3) 2_655 ?
Mn1 O1 1.876(3) . ?
Mn1 N1 2.024(5) . ?
Mn1 N1 2.024(5) 2_655 ?
Mn1 N2 2.082(5) 2_655 ?
Mn1 N2 2.082(5) . ?
O1 C1 1.309(6) . ?
O2 C2 1.377(7) . ?
O2 C7 1.426(11) . ?
N1 C11 1.281(8) . ?
N1 C12 1.474(8) . ?
N2 H2 0.9800 . ?
N2 C14 1.490(8) . ?
N2 C15 1.459(9) . ?
C1 C2 1.415(6) . ?
C1 C6 1.400(7) . ?
C2 C3 1.353(8) . ?
C3 H3 0.9300 . ?
C3 C4 1.424(9) . ?
C4 C5 1.360(7) . ?
C4 C8 1.502(10) . ?
C5 H5 0.9300 . ?
C5 C6 1.415(7) . ?
C6 C11 1.445(7) . ?
C7 H7A 0.9600 . ?
C7 H7B 0.9600 . ?
C7 H7C 0.9600 . ?
C9 H9 0.9300 . ?
C9 C10 1.283(12) . ?
C9 C8 1.361(13) . ?
C10 H10A 0.9300 . ?
C10 H10B 0.9300 . ?
C11 H11 0.9300 . ?
C12 H12A 0.9700 . ?
C12 H12B 0.9700 . ?
C12 C13 1.517(12) . ?
C13 H13A 0.9700 . ?
C13 H13B 0.9700 . ?
C13 C14 1.487(12) . ?
C14 H14A 0.9700 . ?
C14 H14B 0.9700 . ?
C15 C15 1.519(13) 2_655 ?
C15 H15A 0.9700 . ?
C15 H15B 0.9700 . ?
C8 H8A 0.9700 . ?
C8 H8B 0.9700 . ?
F1 B3 1.313(7) . ?
F2 B3 1.317(10) . ?
B3 F6 1.422(9) . ?
B3 F6 1.422(9) 2_755 ?

loop_
_geom_torsion_atom_site_label_1
_geom_torsion_atom_site_label_2
_geom_torsion_atom_site_label_3
_geom_torsion_atom_site_label_4
_geom_torsion
_geom_torsion_site_symmetry_1
_geom_torsion_site_symmetry_2
_geom_torsion_site_symmetry_3
_geom_torsion_site_symmetry_4
_geom_torsion_publ_flag
Mn1 O1 C1 C2 157.2(4) . . . . ?
Mn1 O1 C1 C6 -24.4(6) . . . . ?
Mn1 N1 C11 C6 5.7(10) . . . . ?
Mn1 N1 C12 C13 -65.7(6) . . . . ?
Mn1 N2 C14 C13 57.6(6) . . . . ?
Mn1 N2 C15 C15 -41.4(6) . . . 2_655 ?
O1 C1 C2 O2 -2.4(8) . . . . ?
O1 C1 C2 C3 179.5(6) . . . . ?
O1 C1 C6 C5 -179.1(5) . . . . ?
O1 C1 C6 C11 -8.5(8) . . . . ?
O2 C2 C3 C4 -178.2(6) . . . . ?
N1 Mn1 O1 C1 35.0(4) . . . . ?
N1 Mn1 O1 C1 -63.6(4) 2_655 . . . ?
N1 C12 C13 C14 68.1(6) . . . . ?
N2 Mn1 O1 C1 -152.2(4) 2_655 . . . ?
N2 Mn1 O1 C1 123.9(4) . . . . ?
C1 C2 C3 C4 0.0(10) . . . . ?
C1 C6 C11 N1 17.1(10) . . . . ?
C2 C1 C6 C5 -0.6(7) . . . . ?
C2 C1 C6 C11 169.9(6) . . . . ?
C2 C3 C4 C5 -1.1(10) . . . . ?
C2 C3 C4 C8 -177.2(7) . . . . ?
C3 C4 C5 C6 1.4(9) . . . . ?
C3 C4 C8 C9 -61.0(13) . . . . ?
C4 C5 C6 C1 -0.5(8) . . . . ?
C4 C5 C6 C11 -171.2(6) . . . . ?
C5 C4 C8 C9 123.1(11) . . . . ?
C5 C6 C11 N1 -172.2(6) . . . . ?
C6 C1 C2 O2 179.1(5) . . . . ?
C6 C1 C2 C3 0.9(8) . . . . ?
C7 O2 C2 C1 81.2(6) . . . . ?
C7 O2 C2 C3 -100.6(7) . . . . ?
C10 C9 C8 C4 109.7(14) . . . . ?
C11 N1 C12 C13 102.7(7) . . . . ?
C12 N1 C11 C6 -161.7(6) . . . . ?
C12 C13 C14 N2 -65.0(6) . . . . ?
C14 N2 C15 C15 -169.8(5) . . . 2_655 ?
C15 N2 C14 C13 -179.2(6) . . . . ?
C8 C4 C5 C6 177.3(7) . . . . ?
